data_4345923
loop_
_publ_author_name
'Ye, Jia-Wen'
'Lin, Jiao-Min'
'Mo, Zong-Wen'
'He, Chun-Ting'
'Zhou, Hao-Long'
'Zhang, Jie-Peng'
'Chen, Xiao-Ming'

_publ_section_title
;
 Mixed-Lanthanide Porous Coordination Polymers Showing Range-Tunable
 Ratiometric Luminescence for O2 Sensing.
;
_journal_name_full 'Inorganic chemistry'
_journal_paper_doi 10.1021/acs.inorgchem.7b00252
_journal_year 2017
_chemical_formula_moiety '0.25(C92 H56 N12 O24 Tb4)'
_chemical_formula_sum 'C23 H14 N3 O6 Tb'
_chemical_formula_weight 587.29
_chemical_name_systematic
;
 ?
;
_space_group_crystal_system orthorhombic
_space_group_IT_number 57
_space_group_name_Hall '-P 2c 2b'
_space_group_name_H-M_alt 'P b c m'
_symmetry_space_group_name_Hall '-P 2c 2b'
_symmetry_space_group_name_H-M 'P b c m'
_atom_sites_solution_hydrogens geom
_audit_creation_date 2017-02-25
_audit_creation_method
;
Olex2 1.2
(compiled 2017.01.04 svn.r3372 for OlexSys, GUI svn.r5292)
;
_cell_angle_alpha 90
_cell_angle_beta 90
_cell_angle_gamma 90
_cell_formula_units_Z 4
_cell_length_a 12.3440(2)
_cell_length_b 8.29446(13)
_cell_length_c 23.7201(5)
_cell_measurement_reflns_used 13131
_cell_measurement_temperature 173(2)
_cell_measurement_theta_max 76.8450
_cell_measurement_theta_min 3.6990
_cell_volume 2428.63(7)
_computing_cell_refinement 'CrysAlisPro 1.171.38.40t (Rigaku OD, 2015)'
_computing_data_collection 'CrysAlisPro 1.171.38.40t (Rigaku OD, 2015)'
_computing_data_reduction 'CrysAlisPro 1.171.38.40t (Rigaku OD, 2015)'
_computing_molecular_graphics 'Olex2 (Dolomanov et al., 2009)'
_computing_publication_material 'Olex2 (Dolomanov et al., 2009)'
_computing_structure_refinement 'ShelXL (Sheldrick, 2015)'
_diffrn_ambient_temperature 173(2)
_diffrn_measured_fraction_theta_full 0.998
_diffrn_measured_fraction_theta_max 0.979
_diffrn_measurement_details
;
List of Runs (angles in degrees, time in seconds):

  # Type    Start    End  Width  t~exp~   \w     \q     \k     \f   Frames
--------------------------------------------------------------------------
  1  \w   -107.00 -18.00   1.00   28.00    --  -32.00 -72.00 108.00   89
  2  \w    -78.00 -18.00   1.00   28.00    --  -32.00 -72.00-180.00   60
  3  \w    -47.00  14.00   1.00   28.00    --  -32.00  72.00  36.00   61
  4  \w    -47.00  50.00   1.00   28.00    --  -32.00  72.00-180.00   97
  5  \w    -78.00 -18.00   1.00   28.00    --  -32.00 -72.00  36.00   60
  6  \w    -47.00  14.00   1.00   28.00    --  -32.00  72.00 108.00   61
  7  \w    -78.00 -18.00   1.00   28.00    --  -32.00 -72.00-108.00   60
  8  \w    -47.00  15.00   1.00   28.00    --  -32.00  72.00 -36.00   62
  9  \w   -146.00 -20.00   1.00   65.00    -- -110.00   0.00  36.00  126
 10  \w   -120.00 -52.00   1.00   65.00    -- -110.00  72.00-108.00   68
 11  \w   -124.00 -64.00   1.00   65.00    -- -110.00  72.00-180.00   60
 12  \w   -200.00-139.00   1.00   65.00    -- -110.00 -72.00 -36.00   61
 13  \w   -115.00 -55.00   1.00   65.00    -- -110.00  72.00 108.00   60
 14  \w   -125.00 -20.00   1.00   65.00    -- -110.00  72.00 -36.00  105
 15  \w   -189.00 -80.00   1.00   65.00    -- -110.00   0.00-180.00  109
 16  \w    -98.00 -38.00   1.00   65.00    -- -110.00  72.00  36.00   60
 17  \w   -200.00-139.00   1.00   65.00    -- -110.00 -72.00  36.00   61
 18  \w   -200.00-123.00   1.00   65.00    -- -110.00 -72.00-108.00   77
 19  \w   -200.00-119.00   1.00   65.00    -- -110.00 -72.00-180.00   81
 20  \w   -200.00 -96.00   1.00   65.00    -- -110.00 -72.00 108.00  104
;
_diffrn_measurement_device 'abstract diffractometer'
_diffrn_measurement_device_type 'dtrek-CrysAlisPro-abstract goniometer imported rigaku-d*trek images'
_diffrn_measurement_method '\w scans'
_diffrn_radiation_type CuK\a
_diffrn_radiation_wavelength 1.54184
_diffrn_reflns_av_R_equivalents 0.0660
_diffrn_reflns_av_unetI/netI 0.0237
_diffrn_reflns_Laue_measured_fraction_full 0.998
_diffrn_reflns_Laue_measured_fraction_max 0.979
_diffrn_reflns_limit_h_max 15
_diffrn_reflns_limit_h_min -15
_diffrn_reflns_limit_k_max 9
_diffrn_reflns_limit_k_min -7
_diffrn_reflns_limit_l_max 30
_diffrn_reflns_limit_l_min -29
_diffrn_reflns_number 21472
_diffrn_reflns_point_group_measured_fraction_full 0.998
_diffrn_reflns_point_group_measured_fraction_max 0.979
_diffrn_reflns_theta_full 67.684
_diffrn_reflns_theta_max 77.478
_diffrn_reflns_theta_min 3.581
_exptl_absorpt_coefficient_mu 14.678
_exptl_absorpt_correction_T_max 1.00000
_exptl_absorpt_correction_T_min 0.06623
_exptl_absorpt_correction_type multi-scan
_exptl_absorpt_process_details
;
CrysAlisPro 1.171.38.40t (Rigaku Oxford Diffraction, 2015)
Empirical absorption correction using spherical harmonics,
 implemented in SCALE3 ABSPACK scaling algorithm.
;
_exptl_crystal_colour 'clear light colourless'
_exptl_crystal_colour_lustre clear
_exptl_crystal_colour_modifier light
_exptl_crystal_colour_primary colourless
_exptl_crystal_density_diffrn 1.606
_exptl_crystal_description needle
_exptl_crystal_F_000 1144
_exptl_crystal_size_max 0.2
_exptl_crystal_size_mid 0.15
_exptl_crystal_size_min 0.1
_refine_diff_density_max 1.104
_refine_diff_density_min -1.431
_refine_diff_density_rms 0.094
_refine_ls_extinction_coef 0.00047(8)
_refine_ls_extinction_expression Fc^*^=kFc[1+0.001xFc^2^\l^3^/sin(2\q)]^-1/4^
_refine_ls_extinction_method SHELXL
_refine_ls_goodness_of_fit_ref 1.029
_refine_ls_hydrogen_treatment constr
_refine_ls_matrix_type full
_refine_ls_number_parameters 164
_refine_ls_number_reflns 2599
_refine_ls_number_restraints 0
_refine_ls_restrained_S_all 1.029
_refine_ls_R_factor_all 0.0422
_refine_ls_R_factor_gt 0.0404
_refine_ls_shift/su_max 0.002
_refine_ls_shift/su_mean 0.000
_refine_ls_structure_factor_coef Fsqd
_refine_ls_weighting_details
;
 w=1/[\s^2^(Fo^2^)+(0.0705P)^2^+3.8600P]
 where P=(Fo^2^+2Fc^2^)/3
;
_refine_ls_weighting_scheme calc
_refine_ls_wR_factor_gt 0.1150
_refine_ls_wR_factor_ref 0.1164
_reflns_Friedel_coverage 0.000
_reflns_number_gt 2388
_reflns_number_total 2599
_reflns_threshold_expression 'I > 2\s(I)'
_cod_data_source_file ic7b00252_si_002.cif
_cod_data_source_block mcf-53(tb)
_cod_database_code 4345923
_shelxl_version_number 2013-2
_shelx_space_group_comment
;
The symmetry employed for this shelxl refinement is uniquely defined
by the following loop, which should always be used as a source of
symmetry information in preference to the above space-group names.
They are only intended as comments.
;
_olex2_refinement_description
;
1. Fixed Uiso
 At 1.2 times of:
  All C(H) groups, All C(H,H) groups, All N(H) groups
2. Shared sites
{N2, C8}
3. Uiso/Uaniso restraints and constraints
Uanis(N2) = Uanis(C8)
4. Others
 Fixed Sof: O4(0.5) C1(0.5) H1(0.5) C8(0.5) H8(0.5) H14A(0.5) H14(0.5)
 H1A(0.5) N2(0.5)
5.a Aromatic/amide H refined with riding coordinates:
 C1(H1), C3(H3), C6(H6), C8(H8), C10(H10), C12(H12), C13(H13), C14(H14A),
 C14(H14), N1(H1A)
;
_olex2_submission_special_instructions 'No special instructions were received'
_oxdiff_exptl_absorpt_empirical_details
;
Empirical correction (ABSPACK) includes:
- Absorption correction using spherical harmonics
- Frame scaling
- Detector area scaling
;

loop_
_space_group_symop_operation_xyz
'x, y, z'
'-x, -y, z+1/2'
'-x, y+1/2, -z+1/2'
'x, -y+1/2, -z'
'-x, -y, -z'
'x, y, -z-1/2'
'x, -y-1/2, z-1/2'
'-x, y-1/2, z'

loop_
_atom_site_label
_atom_site_type_symbol
_atom_site_fract_x
_atom_site_fract_y
_atom_site_fract_z
_atom_site_U_iso_or_equiv
_atom_site_adp_type
_atom_site_occupancy
_atom_site_site_symmetry_order
_atom_site_calc_flag
_atom_site_refinement_flags_posn
_atom_site_refinement_flags_adp
_atom_site_refinement_flags_occupancy
_atom_site_disorder_assembly
_atom_site_disorder_group
Tb1 Tb 1.04484(2) 0.23931(3) 0.7500 0.04111(17) Uani 1 2 d S T P . .
O1 O 0.8702(2) -0.1009(4) 0.68685(13) 0.0585(8) Uani 1 1 d . . . . .
O2 O 0.9319(3) 0.1484(5) 0.68230(17) 0.0807(12) Uani 1 1 d . . . . .
O3 O 0.9150(3) 0.4508(5) 0.7500 0.0754(16) Uani 1 2 d S T P . .
O4 O 0.7852(5) 0.6022(7) 0.7284(4) 0.084(4) Uani 0.5 1 d . . . A -1
C1 C 0.8182(5) 0.4705(10) 0.7490(15) 0.082(4) Uani 0.5 1 d . . . A -1
H1 H 0.7705 0.3931 0.7627 0.098 Uiso 0.5 1 calc R . . A -1
C2 C 0.7704(3) 0.0886(5) 0.63422(16) 0.0423(8) Uani 1 1 d . . . . .
C3 C 0.5928(3) 0.0338(5) 0.59782(17) 0.0428(8) Uani 1 1 d . . . . .
H3 H 0.5305 -0.0293 0.5977 0.051 Uiso 1 1 calc R . . . .
C4 C 0.5975(3) 0.1702(4) 0.56395(16) 0.0395(8) Uani 1 1 d . . . . .
C5 C 0.5083(3) 0.2120(5) 0.52564(17) 0.0391(7) Uani 1 1 d . . . . .
C6 C 0.6788(3) -0.0096(5) 0.63164(17) 0.0451(8) Uani 1 1 d . . . . .
H6 H 0.6758 -0.1041 0.6527 0.054 Uiso 1 1 calc R . . . .
C7 C 0.3407(4) 0.2500 0.5000 0.0384(12) Uani 1 2 d S T P B .
C8 C 0.1712(3) 0.3162(6) 0.4552(2) 0.0625(11) Uani 0.5 1 d . . . B 4
H8 H 0.2096 0.3620 0.4255 0.075 Uiso 0.5 1 calc R . . B 4
C9 C 0.2219(5) 0.2500 0.5000 0.0439(13) Uani 1 2 d S T P . .
C10 C 0.7735(3) 0.2303(5) 0.6032(2) 0.0510(10) Uani 1 1 d . . . . .
H10 H 0.8328 0.2989 0.6062 0.061 Uiso 1 1 calc R . . . .
C11 C 0.8642(3) 0.0422(6) 0.67041(18) 0.0511(10) Uani 1 1 d . . . . .
C12 C 0.6888(3) 0.2698(5) 0.5677(2) 0.0501(10) Uani 1 1 d . . . . .
H12 H 0.6924 0.3633 0.5462 0.060 Uiso 1 1 calc R . . . .
C13 C 0.0041(7) 0.2500 0.5000 0.087(3) Uani 1 2 d S T P B .
H13 H -0.0713 0.2500 0.5000 0.105 Uiso 1 2 calc RS T P . .
C14 C 0.0601(4) 0.3123(11) 0.4558(3) 0.0869(19) Uani 1 1 d . . . . .
H14A H 0.0221 0.3534 0.4251 0.104 Uiso 0.5 1 calc R . . B 4
H14 H 0.0221 0.3534 0.4251 0.104 Uiso 0.5 1 calc R . . B 3
N1 N 0.4014(2) 0.1845(4) 0.54085(14) 0.0410(7) Uani 1 1 d . . . . .
H1A H 0.3787 0.1353 0.5705 0.049 Uiso 0.5 1 calc R . . B .
N2 N 0.1712(3) 0.3162(6) 0.4552(2) 0.0625(11) Uani 0.5 1 d . . . B 3

loop_
_atom_site_aniso_label
_atom_site_aniso_U_11
_atom_site_aniso_U_22
_atom_site_aniso_U_33
_atom_site_aniso_U_23
_atom_site_aniso_U_13
_atom_site_aniso_U_12
Tb1 0.0273(2) 0.0180(2) 0.0780(3) 0.000 0.000 -0.00246(9)
O1 0.0512(17) 0.0504(18) 0.0737(19) 0.0097(14) -0.0199(14) 0.0043(14)
O2 0.065(2) 0.081(3) 0.096(3) 0.024(2) -0.0466(19) -0.037(2)
O3 0.028(2) 0.029(2) 0.169(5) 0.000 0.000 -0.0006(16)
O4 0.038(3) 0.027(3) 0.187(12) 0.000(3) -0.032(4) 0.004(2)
C1 0.027(3) 0.039(4) 0.181(10) -0.047(12) 0.005(14) -0.005(3)
C2 0.0328(17) 0.040(2) 0.054(2) 0.0002(15) -0.0056(14) -0.0029(15)
C3 0.0321(17) 0.0317(19) 0.064(2) -0.0037(16) -0.0030(15) -0.0042(14)
C4 0.0278(15) 0.0304(18) 0.060(2) -0.0045(15) -0.0043(14) 0.0009(13)
C5 0.0239(16) 0.0320(18) 0.061(2) -0.0047(16) -0.0010(15) -0.0001(14)
C6 0.0425(19) 0.032(2) 0.061(2) -0.0003(15) -0.0037(16) -0.0043(16)
C7 0.024(2) 0.033(3) 0.058(3) -0.0060(19) 0.000 0.000
C8 0.039(2) 0.071(3) 0.078(3) 0.002(2) 0.0006(18) 0.006(2)
C9 0.026(3) 0.043(3) 0.062(3) -0.008(2) 0.000 0.000
C10 0.032(2) 0.043(2) 0.078(3) 0.0089(18) -0.0108(19) -0.0103(15)
C11 0.0386(19) 0.059(3) 0.056(2) 0.0050(19) -0.0064(16) -0.0027(19)
C12 0.036(2) 0.039(2) 0.076(3) 0.0123(18) -0.0109(19) -0.0065(15)
C13 0.033(4) 0.131(10) 0.097(6) -0.002(5) 0.000 0.000
C14 0.046(3) 0.123(6) 0.092(4) 0.007(4) -0.015(3) 0.022(3)
N1 0.0287(14) 0.0338(17) 0.0605(18) -0.0041(13) 0.0011(12) -0.0018(12)
N2 0.039(2) 0.071(3) 0.078(3) 0.002(2) 0.0006(18) 0.006(2)

loop_
_atom_type_symbol
_atom_type_description
_atom_type_scat_dispersion_real
_atom_type_scat_dispersion_imag
_atom_type_scat_source
C C 0.0181 0.0091 'International Tables Vol C Tables 4.2.6.8 and 6.1.1.4'
H H 0.0000 0.0000 'International Tables Vol C Tables 4.2.6.8 and 6.1.1.4'
N N 0.0311 0.0180 'International Tables Vol C Tables 4.2.6.8 and 6.1.1.4'
O O 0.0492 0.0322 'International Tables Vol C Tables 4.2.6.8 and 6.1.1.4'
Tb Tb -9.1472 9.1891 'International Tables Vol C Tables 4.2.6.8 and 6.1.1.4'

loop_
_geom_angle_atom_site_label_1
_geom_angle_atom_site_label_2
_geom_angle_atom_site_label_3
_geom_angle
_geom_angle_site_symmetry_1
_geom_angle_site_symmetry_3
O1 Tb1 O1 83.10(18) 3_756 8_765
O1 Tb1 O3 118.73(10) 8_765 3_746
O1 Tb1 O3 83.10(11) 8_765 .
O1 Tb1 O3 118.73(10) 3_756 3_746
O1 Tb1 O3 83.10(11) 3_756 .
O2 Tb1 O1 90.63(13) . 8_765
O2 Tb1 O1 162.75(15) 6_557 8_765
O2 Tb1 O1 90.62(13) 6_557 3_756
O2 Tb1 O1 162.75(15) . 3_756
O2 Tb1 O2 90.7(2) . 6_557
O2 Tb1 O3 78.36(13) . 3_746
O2 Tb1 O3 78.36(13) 6_557 3_746
O2 Tb1 O3 80.20(14) 6_557 .
O2 Tb1 O3 80.20(14) . .
O3 Tb1 O3 149.28(10) . 3_746
C11 O1 Tb1 142.3(3) . 3_746
C11 O2 Tb1 144.2(3) . .
Tb1 O3 Tb1 125.87(17) . 3_756
C1 O3 Tb1 93.9(5) . 3_756
C1 O3 Tb1 140.2(5) . .
C1 O4 Tb1 92.5(5) . 3_756
Tb1 C1 H1 158.4 3_756 .
O3 C1 Tb1 60.6(4) . 3_756
O3 C1 O4 116.3(14) . .
O3 C1 H1 121.8 . .
O4 C1 Tb1 60.6(4) . 3_756
O4 C1 H1 121.8 . .
C6 C2 C11 120.3(4) . .
C10 C2 C6 119.6(3) . .
C10 C2 C11 120.2(3) . .
C4 C3 H3 119.4 . .
C6 C3 H3 119.4 . .
C6 C3 C4 121.1(3) . .
C3 C4 C5 121.2(3) . .
C3 C4 C12 118.5(3) . .
C12 C4 C5 120.2(4) . .
C5 C5 C4 131.1(2) 4_556 .
C5 C5 N1 107.9(2) 4_556 .
N1 C5 C4 120.9(4) . .
C2 C6 H6 120.1 . .
C3 C6 C2 119.8(4) . .
C3 C6 H6 120.1 . .
N1 C7 C9 124.0(2) 4_556 .
N1 C7 C9 124.0(2) . .
N1 C7 N1 111.9(5) 4_556 .
C9 C8 H8 121.7 . .
C9 C8 C14 116.5(5) . .
C14 C8 H8 121.7 . .
C8 C9 C7 117.6(3) . .
C8 C9 C7 117.6(3) 4_556 .
C8 C9 C8 124.7(6) 4_556 .
N2 C9 C7 117.6(3) 4_556 .
C2 C10 H10 119.9 . .
C12 C10 C2 120.2(4) . .
C12 C10 H10 119.9 . .
O1 C11 C2 118.0(4) . .
O2 C11 O1 124.1(4) . .
O2 C11 C2 117.9(4) . .
C4 C12 H12 119.7 . .
C10 C12 C4 120.6(4) . .
C10 C12 H12 119.7 . .
C14 C13 H13 120.6 4_556 .
C14 C13 H13 120.6 . .
C14 C13 C14 118.8(8) . 4_556
C8 C14 H14A 119.2 . .
C13 C14 C8 121.7(6) . .
C13 C14 H14A 119.2 . .
C13 C14 H14 119.2 . .
C5 N1 H1A 126.9 . .
C7 N1 C5 106.1(3) . .
C7 N1 H1A 126.9 . .

loop_
_geom_bond_atom_site_label_1
_geom_bond_atom_site_label_2
_geom_bond_distance
_geom_bond_site_symmetry_2
Tb1 O1 2.258(3) 8_765
Tb1 O1 2.258(3) 3_756
Tb1 O2 2.256(3) .
Tb1 O2 2.256(3) 6_557
Tb1 O3 2.376(4) .
Tb1 O3 2.444(4) 3_746
O1 Tb1 2.258(3) 3_746
O1 C11 1.251(5) .
O2 C11 1.246(5) .
O3 Tb1 2.444(4) 3_756
O3 C1 1.206(7) .
O4 Tb1 2.440(6) 3_756
O4 C1 1.26(2) .
C1 Tb1 2.798(7) 3_756
C1 H1 0.9300 .
C2 C6 1.395(5) .
C2 C10 1.387(6) .
C2 C11 1.492(5) .
C3 H3 0.9300 .
C3 C4 1.389(5) .
C3 C6 1.378(5) .
C4 C5 1.470(5) .
C4 C12 1.399(5) .
C5 C5 1.370(8) 4_556
C5 N1 1.386(5) .
C6 H6 0.9300 .
C7 C9 1.466(7) .
C7 N1 1.341(4) 4_556
C7 N1 1.341(4) .
C8 H8 0.9300 .
C8 C9 1.350(5) .
C8 C14 1.372(6) .
C9 C8 1.350(5) 4_556
C9 N2 1.350(5) 4_556
C10 H10 0.9300 .
C10 C12 1.381(6) .
C12 H12 0.9300 .
C13 H13 0.9300 .
C13 C14 1.358(9) .
C13 C14 1.358(9) 4_556
C14 H14A 0.9300 .
C14 H14 0.9300 .
N1 H1A 0.8600 .

loop_
_geom_torsion_atom_site_label_1
_geom_torsion_atom_site_label_2
_geom_torsion_atom_site_label_3
_geom_torsion_atom_site_label_4
_geom_torsion
_geom_torsion_site_symmetry_1
_geom_torsion_site_symmetry_4
Tb1 O1 C11 O2 15.2(8) 3_746 .
Tb1 O1 C11 C2 -165.0(3) 3_746 .
Tb1 O2 C11 O1 -35.1(10) . .
Tb1 O2 C11 C2 145.0(5) . .
Tb1 O3 C1 Tb1 -179(2) . 3_756
Tb1 O3 C1 O4 -153.7(5) . .
Tb1 O3 C1 O4 25(2) 3_756 .
Tb1 O4 C1 O3 -25(2) 3_756 .
C2 C10 C12 C4 1.9(8) . .
C3 C4 C5 C5 -148.2(5) . 4_556
C3 C4 C5 N1 36.3(5) . .
C3 C4 C12 C10 1.9(7) . .
C4 C3 C6 C2 3.1(6) . .
C4 C5 N1 C7 173.8(3) . .
C5 C4 C12 C10 -179.3(4) . .
C5 C5 N1 C7 -2.6(5) 4_556 .
C6 C2 C10 C12 -3.3(7) . .
C6 C2 C11 O1 17.1(6) . .
C6 C2 C11 O2 -163.0(4) . .
C6 C3 C4 C5 176.8(4) . .
C6 C3 C4 C12 -4.5(6) . .
C9 C7 N1 C5 -179.02(18) . .
C9 C8 C14 C13 2.2(10) . .
C10 C2 C6 C3 0.8(6) . .
C10 C2 C11 O1 -163.3(4) . .
C10 C2 C11 O2 16.5(7) . .
C11 C2 C6 C3 -179.6(4) . .
C11 C2 C10 C12 177.1(4) . .
C12 C4 C5 C5 33.1(8) . 4_556
C12 C4 C5 N1 -142.4(4) . .
C14 C8 C9 C7 179.0(5) . .
C14 C8 C9 C8 -1.0(5) . 4_556
C14 C8 C9 N2 -1.0(5) . 4_556
C14 C13 C14 C8 -1.1(5) 4_556 .
N1 C7 C9 C8 2.0(3) 4_556 .
N1 C7 C9 C8 2.0(3) . 4_556
N1 C7 C9 C8 -178.0(3) . .
N1 C7 C9 C8 -178.0(3) 4_556 4_556
N1 C7 C9 N2 2.0(3) . 4_556
N1 C7 C9 N2 -178.0(3) 4_556 4_556
N1 C7 N1 C5 0.98(18) 4_556 .
